data_5000152
loop_
_publ_author_name
'Worsham, Jr, J. E.'
'Busing, W. R.'

_publ_section_title
;
 The crystal structure of uronium nitrate (urea nitrate) by neutron diffraction
;
_journal_issue 3
_journal_name_full 'Acta Crystallographica Section B'
_journal_page_first 572
_journal_page_last 578
_journal_paper_doi 10.1107/S0567740869002573
_journal_volume 25
_journal_year 1969
_chemical_formula_sum 'C H5 N3 O4'
_space_group_IT_number 14
_symmetry_cell_setting monoclinic
_symmetry_space_group_name_Hall '-P 2ybc'
_symmetry_space_group_name_H-M 'P 1 21/c 1'
_cell_angle_alpha 90
_cell_angle_beta 124.25(1)
_cell_angle_gamma 90
_cell_formula_units_Z 4
_cell_length_a 9.543(1)
_cell_length_b 8.201(1)
_cell_length_c 7.498
_cod_original_sg_symbol_H-M 'P 21/c'
_cod_original_formula_sum 'C1 H5 N3 O4'
_cod_database_code 5000152

loop_
_symmetry_equiv_pos_site_id
_symmetry_equiv_pos_as_xyz
1 x,y,z
2 -x,1/2+y,1/2-z
3 -x,-y,-z
4 x,-1/2-y,-1/2+z

loop_
_atom_site_label
_atom_site_type_symbol
_atom_site_fract_x
_atom_site_fract_y
_atom_site_fract_z
C1 C 0.19760 0.41110 0.25480
H1 H 0.40770 0.46240 0.25650
H2 H 0.36680 0.25840 0.26540
H3 H 0.12990 0.17660 0.25630
H4 H -0.00240 0.32760 0.24830
H5 H 0.22860 0.64390 0.25150
N1 N 0.31130 -0.08330 0.25410
N2 N 0.33450 0.37670 0.26120
N3 N 0.10130 0.29600 0.25420
O1 O 0.35250 -0.22730 0.25000
O2 O 0.18830 -0.05400 0.26080
O3 O 0.39640 0.02920 0.25130
O4 O 0.15010 0.56050 0.24890

loop_
_atom_type_symbol
_atom_type_radius_bond
C 0.68
H 0.20
N 0.68
O 0.68
